data_7251359
loop_
_publ_author_name
'Zhong, Fu-Hui'
'Liu, Chen-Yang'
'Zheng, Xiao-Yue'
'Cao, Chen'
'Peng, Yan'
'Hu, Zhao-Bo'
'Liu, Sui-Jun'
'Wen, He-Rui'

_publ_section_title
;
 Base and Anion Regulated Synthesis of Dysprosium Compounds
;
_journal_name_full CrystEngComm
_journal_paper_doi 10.1039/D5CE00940E
_journal_year 2025
_chemical_formula_moiety 'C18 H18 Dy N7 O9'
_chemical_formula_sum 'C18 H18 Dy N7 O9'
_chemical_formula_weight 638.89
_space_group_crystal_system monoclinic
_space_group_IT_number 14
_space_group_name_Hall '-P 2yn'
_space_group_name_H-M_alt 'P 1 21/n 1'
_atom_sites_solution_hydrogens geom
_audit_creation_date 2024-11-05
_audit_creation_method
;
Olex2 1.5-alpha
(compiled 2024.11.02 svn.r19aeb66f for OlexSys, GUI svn.r7078)
;
_audit_update_record
;
2025-05-27 deposited with the CCDC.	2025-11-28 downloaded from the CCDC.
;
_cell_angle_alpha 90
_cell_angle_beta 95.888(2)
_cell_angle_gamma 90
_cell_formula_units_Z 4
_cell_length_a 8.9990(5)
_cell_length_b 15.0419(9)
_cell_length_c 17.1711(12)
_cell_measurement_reflns_used 9900
_cell_measurement_temperature 273.15
_cell_measurement_theta_max 27.59
_cell_measurement_theta_min 2.90
_cell_volume 2312.1(2)
_computing_cell_refinement 'SAINT v8.37A (Bruker, 2015)'
_computing_data_reduction 'SAINT v8.37A (Bruker, 2015)'
_computing_molecular_graphics 'Olex2 1.5-alpha (Dolomanov et al., 2009)'
_computing_publication_material 'Olex2 1.5-alpha (Dolomanov et al., 2009)'
_computing_structure_refinement 'SHELXL 2019/2 (Sheldrick, 2015)'
_diffrn_ambient_temperature 273.15
_diffrn_measured_fraction_theta_full 0.998
_diffrn_measured_fraction_theta_max 0.995
_diffrn_measurement_device_type 'Bruker APEX-II CCD'
_diffrn_measurement_method '\f and \w scans'
_diffrn_radiation_type MoK\a
_diffrn_radiation_wavelength 0.71073
_diffrn_reflns_av_R_equivalents 0.0302
_diffrn_reflns_av_unetI/netI 0.0244
_diffrn_reflns_Laue_measured_fraction_full 0.998
_diffrn_reflns_Laue_measured_fraction_max 0.995
_diffrn_reflns_limit_h_max 10
_diffrn_reflns_limit_h_min -10
_diffrn_reflns_limit_k_max 18
_diffrn_reflns_limit_k_min -17
_diffrn_reflns_limit_l_max 20
_diffrn_reflns_limit_l_min -20
_diffrn_reflns_number 20257
_diffrn_reflns_point_group_measured_fraction_full 0.998
_diffrn_reflns_point_group_measured_fraction_max 0.995
_diffrn_reflns_theta_full 25.242
_diffrn_reflns_theta_max 25.451
_diffrn_reflns_theta_min 2.743
_diffrn_source_current 30.0
_diffrn_source_power 1.35
_diffrn_source_voltage 45.0
_diffrn_standards_number 0
_exptl_absorpt_coefficient_mu 3.295
_exptl_absorpt_correction_T_max 0.7452
_exptl_absorpt_correction_T_min 0.5684
_exptl_absorpt_correction_type none
_exptl_absorpt_process_details
;
SADABS-2016/2 (Bruker,2016/2) was used for absorption correction.
wR2(int) was 0.1609 before and 0.0626 after correction.
The Ratio of minimum to maximum transmission is 0.7627.
The \l/2 correction factor is Not present.
;
_exptl_crystal_colour 'clear light colourless'
_exptl_crystal_colour_lustre clear
_exptl_crystal_colour_modifier light
_exptl_crystal_colour_primary colourless
_exptl_crystal_density_diffrn 1.835
_exptl_crystal_description block
_exptl_crystal_F_000 1252
_exptl_crystal_size_max 0.25
_exptl_crystal_size_mid 0.22
_exptl_crystal_size_min 0.2
_refine_diff_density_max 0.672
_refine_diff_density_min -0.977
_refine_diff_density_rms 0.073
_refine_ls_extinction_method none
_refine_ls_goodness_of_fit_ref 1.081
_refine_ls_hydrogen_treatment constr
_refine_ls_matrix_type full
_refine_ls_number_parameters 316
_refine_ls_number_reflns 4268
_refine_ls_number_restraints 0
_refine_ls_restrained_S_all 1.081
_refine_ls_R_factor_all 0.0325
_refine_ls_R_factor_gt 0.0221
_refine_ls_shift/su_max 0.001
_refine_ls_shift/su_mean 0.000
_refine_ls_structure_factor_coef Fsqd
_refine_ls_weighting_details 'w=1/[\s^2^(Fo^2^)+(0.0161P)^2^+2.4131P] where P=(Fo^2^+2Fc^2^)/3'
_refine_ls_weighting_scheme calc
_refine_ls_wR_factor_gt 0.0461
_refine_ls_wR_factor_ref 0.0524
_reflns_Friedel_coverage 0.000
_reflns_number_gt 3617
_reflns_number_total 4268
_reflns_threshold_expression 'I > 2\s(I)'
_cod_data_source_file d5ce00940e2.cif
_cod_data_source_block w20240415_zfh_0407_3_1_1_0m_c
_cod_database_code 7251359
_shelx_shelxl_version_number 2019/2
_shelx_space_group_comment
;
The symmetry employed for this shelxl refinement is uniquely defined
by the following loop, which should always be used as a source of
symmetry information in preference to the above space-group names.
They are only intended as comments.
;
_shelx_estimated_absorpt_t_max 0.559
_shelx_estimated_absorpt_t_min 0.493
_olex2_refinement_description
;
1. Fixed Uiso
 At 1.2 times of:
  All C(H) groups, All C(H,H) groups
2.a Secondary CH2 refined with riding coordinates:
 C6(H6A,H6B), C7(H7A,H7B), C13(H13A,H13B)
2.b Aromatic/amide H refined with riding coordinates:
 C12(H12), C11(H11), C10(H10), C4(H4), C3(H3), C2(H2), C9(H9), C1(H1),
 C16(H16), C17(H17), C18(H18), C15(H15)
;
_olex2_submission_special_instructions 'No special instructions were received'

loop_
_space_group_symop_operation_xyz
'x, y, z'
'-x+1/2, y+1/2, -z+1/2'
'-x, -y, -z'
'x-1/2, -y-1/2, z-1/2'

loop_
_atom_site_label
_atom_site_type_symbol
_atom_site_fract_x
_atom_site_fract_y
_atom_site_fract_z
_atom_site_U_iso_or_equiv
_atom_site_adp_type
_atom_site_occupancy
_atom_site_site_symmetry_order
_atom_site_calc_flag
_atom_site_refinement_flags_posn
_atom_site_refinement_flags_adp
_atom_site_refinement_flags_occupancy
_atom_site_disorder_assembly
_atom_site_disorder_group
Dy1 Dy 0.49935(2) 0.34111(2) 0.23762(2) 0.03738(6) Uani 1 1 d . . . . .
O4 O 0.1654(3) 0.3135(2) 0.38202(17) 0.0671(8) Uani 1 1 d . . . . .
O8 O 0.5469(3) 0.48361(19) 0.17570(16) 0.0621(7) Uani 1 1 d . . . . .
O9 O 0.3531(3) 0.47758(18) 0.23966(16) 0.0603(7) Uani 1 1 d . . . . .
O6 O 0.2475(3) 0.29933(17) 0.26834(15) 0.0526(6) Uani 1 1 d . . . . .
O2 O 0.3321(3) 0.3427(2) 0.11575(16) 0.0629(7) Uani 1 1 d . . . . .
O3 O 0.4183(3) 0.21422(19) 0.15201(15) 0.0599(7) Uani 1 1 d . . . . .
O5 O 0.3966(3) 0.34155(17) 0.36686(14) 0.0496(6) Uani 1 1 d . . . . .
O1 O 0.2646(4) 0.2266(3) 0.04600(19) 0.0985(12) Uani 1 1 d . . . . .
O7 O 0.4149(4) 0.6027(2) 0.1883(2) 0.0868(10) Uani 1 1 d . . . . .
N1 N 0.5537(3) 0.19271(18) 0.30746(16) 0.0388(6) Uani 1 1 d . . . . .
N5 N 0.4381(4) 0.5241(2) 0.2008(2) 0.0590(9) Uani 1 1 d . . . . .
N6 N 0.2668(3) 0.31792(19) 0.34037(18) 0.0461(7) Uani 1 1 d . . . . .
N4 N 0.7735(3) 0.30947(18) 0.28286(15) 0.0377(6) Uani 1 1 d . . . . .
N7 N 0.3358(4) 0.2599(3) 0.10263(19) 0.0627(10) Uani 1 1 d . . . . .
N2 N 0.6364(3) 0.45276(19) 0.34099(17) 0.0480(7) Uani 1 1 d . . . . .
N3 N 0.6757(4) 0.3256(2) 0.12723(16) 0.0504(8) Uani 1 1 d . . . . .
C6 C 0.8545(4) 0.3957(2) 0.2899(2) 0.0460(9) Uani 1 1 d . . . . .
H6A H 0.957809 0.385254 0.309855 0.055 Uiso 1 1 calc R U . . .
H6B H 0.853501 0.422624 0.238486 0.055 Uiso 1 1 calc R U . . .
C8 C 0.6794(4) 0.1851(2) 0.35614(19) 0.0374(7) Uani 1 1 d . . . . .
C7 C 0.7850(4) 0.2627(2) 0.3588(2) 0.0437(8) Uani 1 1 d . . . . .
H7A H 0.761885 0.303602 0.399562 0.052 Uiso 1 1 calc R U . . .
H7B H 0.886557 0.241759 0.371602 0.052 Uiso 1 1 calc R U . . .
C12 C 0.4562(4) 0.1246(2) 0.3047(2) 0.0475(9) Uani 1 1 d . . . . .
H12 H 0.369671 0.128528 0.270189 0.057 Uiso 1 1 calc R U . . .
C11 C 0.4778(4) 0.0502(2) 0.3499(2) 0.0503(9) Uani 1 1 d . . . . .
H11 H 0.407251 0.004810 0.346625 0.060 Uiso 1 1 calc R U . . .
C10 C 0.6052(5) 0.0438(2) 0.3998(2) 0.0546(10) Uani 1 1 d . . . . .
H10 H 0.622452 -0.005891 0.431635 0.065 Uiso 1 1 calc R U . . .
C5 C 0.7854(4) 0.4577(2) 0.3430(2) 0.0468(9) Uani 1 1 d . . . . .
C13 C 0.8422(4) 0.2535(2) 0.2254(2) 0.0469(9) Uani 1 1 d . . . . .
H13A H 0.803348 0.193465 0.227213 0.056 Uiso 1 1 calc R U . . .
H13B H 0.949356 0.251054 0.239212 0.056 Uiso 1 1 calc R U . . .
C4 C 0.8691(5) 0.5163(3) 0.3912(3) 0.0702(12) Uani 1 1 d . . . . .
H4 H 0.972202 0.519214 0.390329 0.084 Uiso 1 1 calc R U . . .
C3 C 0.7989(8) 0.5702(3) 0.4403(3) 0.0864(16) Uani 1 1 d . . . . .
H3 H 0.853665 0.610298 0.473017 0.104 Uiso 1 1 calc R U . . .
C2 C 0.6481(7) 0.5644(3) 0.4407(3) 0.0771(15) Uani 1 1 d . . . . .
H2 H 0.598526 0.598985 0.474751 0.093 Uiso 1 1 calc R U . . .
C9 C 0.7076(4) 0.1114(2) 0.4027(2) 0.0503(9) Uani 1 1 d . . . . .
H9 H 0.795674 0.107518 0.435964 0.060 Uiso 1 1 calc R U . . .
C1 C 0.5706(5) 0.5067(3) 0.3898(2) 0.0638(11) Uani 1 1 d . . . . .
H1 H 0.467113 0.504671 0.388901 0.077 Uiso 1 1 calc R U . . .
C16 C 0.8745(6) 0.3112(3) 0.0154(3) 0.0737(15) Uani 1 1 d . . . . .
H16 H 0.941598 0.305981 -0.022098 0.088 Uiso 1 1 calc R U . . .
C17 C 0.7373(6) 0.3467(3) -0.0039(2) 0.0686(13) Uani 1 1 d . . . . .
H17 H 0.708557 0.365736 -0.054740 0.082 Uiso 1 1 calc R U . . .
C18 C 0.6410(5) 0.3542(3) 0.0535(2) 0.0614(11) Uani 1 1 d . . . . .
H18 H 0.548028 0.380289 0.040491 0.074 Uiso 1 1 calc R U . . .
C14 C 0.8104(4) 0.2895(2) 0.1446(2) 0.0449(8) Uani 1 1 d . . . . .
C15 C 0.9133(5) 0.2830(3) 0.0902(3) 0.0619(11) Uani 1 1 d . . . . .
H15 H 1.007909 0.259787 0.104598 0.074 Uiso 1 1 calc R U . . .

loop_
_atom_site_aniso_label
_atom_site_aniso_U_11
_atom_site_aniso_U_22
_atom_site_aniso_U_33
_atom_site_aniso_U_23
_atom_site_aniso_U_13
_atom_site_aniso_U_12
Dy1 0.02843(9) 0.04867(10) 0.03454(9) 0.00873(7) 0.00093(6) 0.00264(7)
O4 0.0444(16) 0.097(2) 0.0636(19) 0.0194(16) 0.0228(14) 0.0043(15)
O8 0.0579(18) 0.0664(18) 0.0633(18) 0.0211(14) 0.0123(14) 0.0017(15)
O9 0.0460(15) 0.0607(17) 0.0746(19) 0.0194(14) 0.0079(14) 0.0106(14)
O6 0.0412(14) 0.0685(17) 0.0473(16) 0.0041(13) 0.0009(12) -0.0037(13)
O2 0.0508(17) 0.085(2) 0.0504(17) 0.0113(15) -0.0090(13) 0.0006(16)
O3 0.0595(17) 0.0757(19) 0.0433(16) 0.0006(14) -0.0010(13) -0.0040(15)
O5 0.0374(14) 0.0653(16) 0.0461(15) 0.0043(12) 0.0041(11) -0.0024(12)
O1 0.097(3) 0.145(3) 0.0484(19) -0.018(2) -0.0186(18) -0.020(2)
O7 0.084(2) 0.0520(19) 0.120(3) 0.0248(18) -0.016(2) 0.0040(16)
N1 0.0336(15) 0.0432(16) 0.0390(16) 0.0059(12) 0.0006(12) 0.0016(12)
N5 0.052(2) 0.054(2) 0.066(2) 0.0171(17) -0.0135(18) 0.0036(17)
N6 0.0392(18) 0.0504(18) 0.0494(19) 0.0131(14) 0.0074(15) 0.0050(14)
N4 0.0327(15) 0.0439(16) 0.0359(15) 0.0056(12) 0.0003(12) -0.0002(12)
N7 0.047(2) 0.105(3) 0.0352(19) -0.0024(19) 0.0000(15) -0.014(2)
N2 0.0522(19) 0.0477(18) 0.0445(18) -0.0007(13) 0.0080(15) -0.0018(14)
N3 0.0498(19) 0.071(2) 0.0305(16) 0.0032(14) 0.0067(13) -0.0093(16)
C6 0.0358(19) 0.051(2) 0.050(2) 0.0095(17) -0.0025(16) -0.0091(16)
C8 0.0367(18) 0.0422(19) 0.0333(18) 0.0012(13) 0.0037(14) 0.0049(14)
C7 0.042(2) 0.051(2) 0.0365(19) 0.0104(15) -0.0073(15) 0.0007(16)
C12 0.038(2) 0.053(2) 0.050(2) 0.0037(17) 0.0001(16) -0.0023(17)
C11 0.052(2) 0.040(2) 0.060(2) -0.0008(17) 0.0124(19) -0.0042(17)
C10 0.064(3) 0.039(2) 0.060(3) 0.0096(17) 0.004(2) 0.0054(18)
C5 0.056(2) 0.044(2) 0.038(2) 0.0070(15) -0.0042(17) -0.0075(17)
C13 0.0329(19) 0.054(2) 0.055(2) 0.0032(17) 0.0107(17) 0.0086(16)
C4 0.074(3) 0.061(3) 0.070(3) -0.001(2) -0.015(2) -0.019(2)
C3 0.134(5) 0.058(3) 0.064(3) -0.009(2) -0.007(3) -0.023(3)
C2 0.132(5) 0.046(3) 0.057(3) -0.006(2) 0.024(3) -0.006(3)
C9 0.045(2) 0.051(2) 0.052(2) 0.0106(17) -0.0060(17) 0.0085(18)
C1 0.078(3) 0.056(3) 0.061(3) -0.004(2) 0.026(2) -0.001(2)
C16 0.106(4) 0.058(3) 0.066(3) -0.015(2) 0.053(3) -0.022(3)
C17 0.104(4) 0.071(3) 0.033(2) -0.0070(19) 0.017(2) -0.033(3)
C18 0.063(3) 0.085(3) 0.036(2) 0.0061(19) 0.0013(18) -0.020(2)
C14 0.050(2) 0.044(2) 0.043(2) -0.0065(16) 0.0165(17) -0.0070(17)
C15 0.069(3) 0.053(2) 0.070(3) -0.006(2) 0.039(2) -0.005(2)

loop_
_atom_type_symbol
_atom_type_description
_atom_type_scat_dispersion_real
_atom_type_scat_dispersion_imag
_atom_type_scat_source
C C 0.0033 0.0016 'International Tables Vol C Tables 4.2.6.8 and 6.1.1.4'
H H 0.0000 0.0000 'International Tables Vol C Tables 4.2.6.8 and 6.1.1.4'
Dy Dy -0.1892 4.4098 'International Tables Vol C Tables 4.2.6.8 and 6.1.1.4'
N N 0.0061 0.0033 'International Tables Vol C Tables 4.2.6.8 and 6.1.1.4'
O O 0.0106 0.0060 'International Tables Vol C Tables 4.2.6.8 and 6.1.1.4'

loop_
_geom_angle_atom_site_label_1
_geom_angle_atom_site_label_2
_geom_angle_atom_site_label_3
_geom_angle
_geom_angle_site_symmetry_1
_geom_angle_site_symmetry_3
_geom_angle_publ_flag
O8 Dy1 O6 121.48(9) . . ?
O8 Dy1 O2 74.92(10) . . ?
O8 Dy1 O3 118.12(9) . . ?
O8 Dy1 O5 118.81(9) . . ?
O8 Dy1 N1 159.02(9) . . ?
O8 Dy1 N4 95.09(9) . . ?
O8 Dy1 N2 69.31(9) . . ?
O8 Dy1 N3 67.42(10) . . ?
O9 Dy1 O8 52.32(9) . . ?
O9 Dy1 O6 72.66(9) . . ?
O9 Dy1 O2 73.67(10) . . ?
O9 Dy1 O3 122.08(9) . . ?
O9 Dy1 O5 74.63(9) . . ?
O9 Dy1 N1 143.61(9) . . ?
O9 Dy1 N4 131.13(9) . . ?
O9 Dy1 N2 70.87(9) . . ?
O9 Dy1 N3 117.10(9) . . ?
O6 Dy1 O3 73.03(9) . . ?
O6 Dy1 O5 51.34(8) . . ?
O6 Dy1 N1 79.21(9) . . ?
O6 Dy1 N4 140.30(8) . . ?
O6 Dy1 N2 113.16(9) . . ?
O6 Dy1 N3 140.94(9) . . ?
O2 Dy1 O6 71.75(9) . . ?
O2 Dy1 O3 51.82(10) . . ?
O2 Dy1 O5 120.64(9) . . ?
O2 Dy1 N1 118.73(10) . . ?
O2 Dy1 N4 138.72(9) . . ?
O2 Dy1 N2 140.16(10) . . ?
O2 Dy1 N3 75.29(10) . . ?
O3 Dy1 O5 114.70(8) . . ?
O3 Dy1 N1 68.63(9) . . ?
O3 Dy1 N4 104.71(9) . . ?
O3 Dy1 N2 167.03(9) . . ?
O3 Dy1 N3 70.30(9) . . ?
O5 Dy1 N1 69.83(8) . . ?
O5 Dy1 N4 99.49(8) . . ?
O5 Dy1 N2 65.91(9) . . ?
O5 Dy1 N3 163.44(9) . . ?
N1 Dy1 N2 100.68(9) . . ?
N1 Dy1 N3 99.29(9) . . ?
N4 Dy1 N1 64.04(8) . . ?
N4 Dy1 N2 63.03(9) . . ?
N4 Dy1 N3 64.08(9) . . ?
N3 Dy1 N2 105.51(9) . . ?
N5 O8 Dy1 95.6(2) . . ?
N5 O9 Dy1 95.8(2) . . ?
N6 O6 Dy1 96.66(19) . . ?
N7 O2 Dy1 96.7(2) . . ?
N7 O3 Dy1 95.5(2) . . ?
N6 O5 Dy1 95.31(19) . . ?
C8 N1 Dy1 118.4(2) . . ?
C8 N1 C12 117.6(3) . . ?
C12 N1 Dy1 123.7(2) . . ?
O8 N5 O9 116.2(3) . . ?
O7 N5 O8 122.2(4) . . ?
O7 N5 O9 121.6(4) . . ?
O4 N6 O6 121.8(3) . . ?
O4 N6 O5 121.8(3) . . ?
O6 N6 O5 116.5(3) . . ?
C6 N4 Dy1 108.22(19) . . ?
C7 N4 Dy1 109.63(19) . . ?
C7 N4 C6 110.8(3) . . ?
C7 N4 C13 108.7(3) . . ?
C13 N4 Dy1 111.1(2) . . ?
C13 N4 C6 108.4(3) . . ?
O2 N7 O3 115.9(3) . . ?
O1 N7 O2 121.8(4) . . ?
O1 N7 O3 122.3(4) . . ?
C5 N2 Dy1 116.5(2) . . ?
C5 N2 C1 117.0(3) . . ?
C1 N2 Dy1 126.4(3) . . ?
C18 N3 Dy1 123.8(3) . . ?
C14 N3 Dy1 118.8(2) . . ?
C14 N3 C18 117.3(3) . . ?
N4 C6 H6A 109.4 . . ?
N4 C6 H6B 109.4 . . ?
H6A C6 H6B 108.0 . . ?
C5 C6 N4 111.4(3) . . ?
C5 C6 H6A 109.4 . . ?
C5 C6 H6B 109.4 . . ?
N1 C8 C7 116.3(3) . . ?
N1 C8 C9 121.6(3) . . ?
C9 C8 C7 122.0(3) . . ?
N4 C7 C8 110.8(3) . . ?
N4 C7 H7A 109.5 . . ?
N4 C7 H7B 109.5 . . ?
C8 C7 H7A 109.5 . . ?
C8 C7 H7B 109.5 . . ?
H7A C7 H7B 108.1 . . ?
N1 C12 H12 118.4 . . ?
N1 C12 C11 123.3(3) . . ?
C11 C12 H12 118.4 . . ?
C12 C11 H11 120.8 . . ?
C10 C11 C12 118.5(4) . . ?
C10 C11 H11 120.8 . . ?
C11 C10 H10 120.3 . . ?
C11 C10 C9 119.4(3) . . ?
C9 C10 H10 120.3 . . ?
N2 C5 C6 115.6(3) . . ?
N2 C5 C4 122.3(4) . . ?
C4 C5 C6 122.2(4) . . ?
N4 C13 H13A 109.4 . . ?
N4 C13 H13B 109.4 . . ?
N4 C13 C14 111.2(3) . . ?
H13A C13 H13B 108.0 . . ?
C14 C13 H13A 109.4 . . ?
C14 C13 H13B 109.4 . . ?
C5 C4 H4 120.3 . . ?
C3 C4 C5 119.3(5) . . ?
C3 C4 H4 120.3 . . ?
C4 C3 H3 120.4 . . ?
C2 C3 C4 119.2(5) . . ?
C2 C3 H3 120.4 . . ?
C3 C2 H2 120.7 . . ?
C3 C2 C1 118.7(5) . . ?
C1 C2 H2 120.7 . . ?
C8 C9 H9 120.2 . . ?
C10 C9 C8 119.6(3) . . ?
C10 C9 H9 120.2 . . ?
N2 C1 C2 123.4(5) . . ?
N2 C1 H1 118.3 . . ?
C2 C1 H1 118.3 . . ?
C17 C16 H16 120.3 . . ?
C17 C16 C15 119.4(4) . . ?
C15 C16 H16 120.3 . . ?
C16 C17 H17 120.6 . . ?
C16 C17 C18 118.7(4) . . ?
C18 C17 H17 120.6 . . ?
N3 C18 C17 122.9(4) . . ?
N3 C18 H18 118.5 . . ?
C17 C18 H18 118.5 . . ?
N3 C14 C13 116.0(3) . . ?
N3 C14 C15 122.3(4) . . ?
C15 C14 C13 121.7(4) . . ?
C16 C15 C14 119.3(4) . . ?
C16 C15 H15 120.4 . . ?
C14 C15 H15 120.4 . . ?

loop_
_geom_bond_atom_site_label_1
_geom_bond_atom_site_label_2
_geom_bond_distance
_geom_bond_site_symmetry_2
_geom_bond_publ_flag
Dy1 O8 2.450(3) . ?
Dy1 O9 2.440(3) . ?
Dy1 O6 2.461(2) . ?
Dy1 O2 2.449(3) . ?
Dy1 O3 2.473(3) . ?
Dy1 O5 2.490(2) . ?
Dy1 N1 2.557(3) . ?
Dy1 N4 2.554(3) . ?
Dy1 N2 2.654(3) . ?
Dy1 N3 2.605(3) . ?
O4 N6 1.218(4) . ?
O8 N5 1.265(4) . ?
O9 N5 1.275(4) . ?
O6 N6 1.263(4) . ?
O2 N7 1.267(4) . ?
O3 N7 1.270(4) . ?
O5 N6 1.260(4) . ?
O1 N7 1.216(4) . ?
O7 N5 1.216(4) . ?
N1 C8 1.341(4) . ?
N1 C12 1.347(4) . ?
N4 C6 1.487(4) . ?
N4 C7 1.477(4) . ?
N4 C13 1.479(4) . ?
N2 C5 1.341(5) . ?
N2 C1 1.346(5) . ?
N3 C18 1.344(5) . ?
N3 C14 1.334(5) . ?
C6 H6A 0.9700 . ?
C6 H6B 0.9700 . ?
C6 C5 1.484(5) . ?
C8 C7 1.502(5) . ?
C8 C9 1.375(5) . ?
C7 H7A 0.9700 . ?
C7 H7B 0.9700 . ?
C12 H12 0.9300 . ?
C12 C11 1.365(5) . ?
C11 H11 0.9300 . ?
C11 C10 1.363(5) . ?
C10 H10 0.9300 . ?
C10 C9 1.370(5) . ?
C5 C4 1.379(5) . ?
C13 H13A 0.9700 . ?
C13 H13B 0.9700 . ?
C13 C14 1.490(5) . ?
C4 H4 0.9300 . ?
C4 C3 1.371(7) . ?
C3 H3 0.9300 . ?
C3 C2 1.361(7) . ?
C2 H2 0.9300 . ?
C2 C1 1.371(6) . ?
C9 H9 0.9300 . ?
C1 H1 0.9300 . ?
C16 H16 0.9300 . ?
C16 C17 1.355(7) . ?
C16 C15 1.364(6) . ?
C17 H17 0.9300 . ?
C17 C18 1.382(6) . ?
C18 H18 0.9300 . ?
C14 C15 1.384(5) . ?
C15 H15 0.9300 . ?

loop_
_geom_torsion_atom_site_label_1
_geom_torsion_atom_site_label_2
_geom_torsion_atom_site_label_3
_geom_torsion_atom_site_label_4
_geom_torsion
_geom_torsion_site_symmetry_1
_geom_torsion_site_symmetry_2
_geom_torsion_site_symmetry_3
_geom_torsion_site_symmetry_4
_geom_torsion_publ_flag
Dy1 O8 N5 O9 -3.6(3) . . . . ?
Dy1 O8 N5 O7 176.7(3) . . . . ?
Dy1 O9 N5 O8 3.6(3) . . . . ?
Dy1 O9 N5 O7 -176.7(3) . . . . ?
Dy1 O6 N6 O4 175.1(3) . . . . ?
Dy1 O6 N6 O5 -4.7(3) . . . . ?
Dy1 O2 N7 O3 -1.1(3) . . . . ?
Dy1 O2 N7 O1 179.0(3) . . . . ?
Dy1 O3 N7 O2 1.1(3) . . . . ?
Dy1 O3 N7 O1 -179.0(3) . . . . ?
Dy1 O5 N6 O4 -175.1(3) . . . . ?
Dy1 O5 N6 O6 4.7(3) . . . . ?
Dy1 N1 C8 C7 -6.0(4) . . . . ?
Dy1 N1 C8 C9 172.1(3) . . . . ?
Dy1 N1 C12 C11 -171.3(3) . . . . ?
Dy1 N4 C6 C5 55.8(3) . . . . ?
Dy1 N4 C7 C8 49.4(3) . . . . ?
Dy1 N4 C13 C14 49.2(3) . . . . ?
Dy1 N2 C5 C6 -3.4(4) . . . . ?
Dy1 N2 C5 C4 176.7(3) . . . . ?
Dy1 N2 C1 C2 -178.4(3) . . . . ?
Dy1 N3 C18 C17 178.8(3) . . . . ?
Dy1 N3 C14 C13 5.3(4) . . . . ?
Dy1 N3 C14 C15 -176.6(3) . . . . ?
N1 C8 C7 N4 -29.7(4) . . . . ?
N1 C8 C9 C10 -0.2(5) . . . . ?
N1 C12 C11 C10 -0.7(6) . . . . ?
N4 C6 C5 N2 -34.9(4) . . . . ?
N4 C6 C5 C4 145.0(3) . . . . ?
N4 C13 C14 N3 -36.4(4) . . . . ?
N4 C13 C14 C15 145.5(3) . . . . ?
N2 C5 C4 C3 1.6(6) . . . . ?
N3 C14 C15 C16 -2.7(6) . . . . ?
C6 N4 C7 C8 168.8(3) . . . . ?
C6 N4 C13 C14 -69.5(4) . . . . ?
C6 C5 C4 C3 -178.3(4) . . . . ?
C8 N1 C12 C11 1.5(5) . . . . ?
C7 N4 C6 C5 -64.4(4) . . . . ?
C7 N4 C13 C14 170.0(3) . . . . ?
C7 C8 C9 C10 177.8(3) . . . . ?
C12 N1 C8 C7 -179.1(3) . . . . ?
C12 N1 C8 C9 -1.1(5) . . . . ?
C12 C11 C10 C9 -0.6(6) . . . . ?
C11 C10 C9 C8 1.0(6) . . . . ?
C5 N2 C1 C2 -0.6(6) . . . . ?
C5 C4 C3 C2 0.3(7) . . . . ?
C13 N4 C6 C5 176.4(3) . . . . ?
C13 N4 C7 C8 -72.2(3) . . . . ?
C13 C14 C15 C16 175.2(4) . . . . ?
C4 C3 C2 C1 -2.1(7) . . . . ?
C3 C2 C1 N2 2.4(7) . . . . ?
C9 C8 C7 N4 152.3(3) . . . . ?
C1 N2 C5 C6 178.5(3) . . . . ?
C1 N2 C5 C4 -1.4(5) . . . . ?
C16 C17 C18 N3 -1.9(6) . . . . ?
C17 C16 C15 C14 1.5(6) . . . . ?
C18 N3 C14 C13 -176.5(3) . . . . ?
C18 N3 C14 C15 1.5(5) . . . . ?
C14 N3 C18 C17 0.8(6) . . . . ?
C15 C16 C17 C18 0.6(6) . . . . ?
